data_7203118
loop_
_publ_author_name
'Imakubo, Tatsuro'
'Shirahata, Takashi'
'Herv\'e, Katel'
'Ouahab, Lahc\`ene'

_publ_section_title
;
 Supramolecular organic conductors based on diiodo-TTFs and spherical
 halide ion X--(X = Cl, Br)
;
_journal_issue 2
_journal_name_full 'Journal of Materials Chemistry'
_journal_page_first 162
_journal_paper_doi 10.1039/b512036e
_journal_volume 16
_journal_year 2006
_chemical_formula_sum 'C16 H8 Cl I4 O4 S4 Se4'
_chemical_formula_weight 1251.35
_chemical_name_systematic
;
?
;
_space_group_IT_number 15
_symmetry_cell_setting monoclinic
_symmetry_space_group_name_Hall '-C 2yc'
_symmetry_space_group_name_H-M 'C 1 2/c 1'
_atom_sites_solution_hydrogens geom
_atom_sites_solution_primary direct
_atom_sites_solution_secondary difmap
_audit_creation_method SHELXL-97
_cell_angle_alpha 90.00
_cell_angle_beta 95.994(6)
_cell_angle_gamma 90.00
_cell_formula_units_Z 4
_cell_length_a 26.823(6)
_cell_length_b 7.876(2)
_cell_length_c 13.259(3)
_cell_measurement_reflns_used 2206
_cell_measurement_temperature 293
_cell_measurement_theta_max 27.29
_cell_measurement_theta_min 2.70
_cell_volume 2785.8(11)
_computing_cell_refinement 'Bruker SMART'
_computing_data_collection 'Bruker SMART'
_computing_data_reduction 'Bruker SAINT'
_computing_molecular_graphics 'Bruker SHELXTL'
_computing_publication_material 'Bruker SHELXTL'
_computing_structure_refinement 'SHELXL-97 (Sheldrick, 1997)'
_computing_structure_solution 'SHELXS-97 (Sheldrick, 1990)'
_diffrn_ambient_temperature 293
_diffrn_detector_area_resol_mean 8.366
_diffrn_measured_fraction_theta_full 0.989
_diffrn_measured_fraction_theta_max 0.989
_diffrn_measurement_device_type 'CCD area detector'
_diffrn_measurement_method 'phi and omega scans'
_diffrn_radiation_monochromator graphite
_diffrn_radiation_source 'fine-focus sealed tube'
_diffrn_radiation_type MoK\a
_diffrn_radiation_wavelength 0.71073
_diffrn_reflns_av_R_equivalents 0.0492
_diffrn_reflns_av_sigmaI/netI 0.0695
_diffrn_reflns_limit_h_max 35
_diffrn_reflns_limit_h_min -33
_diffrn_reflns_limit_k_max 8
_diffrn_reflns_limit_k_min -10
_diffrn_reflns_limit_l_max 15
_diffrn_reflns_limit_l_min -17
_diffrn_reflns_number 9989
_diffrn_reflns_theta_full 28.41
_diffrn_reflns_theta_max 28.41
_diffrn_reflns_theta_min 2.70
_diffrn_standards_decay_% 2.0
_diffrn_standards_number 93
_exptl_absorpt_coefficient_mu 10.121
_exptl_absorpt_correction_T_max 0.4982
_exptl_absorpt_correction_T_min 0.1864
_exptl_absorpt_correction_type empirical
_exptl_absorpt_process_details
;
SADABS; Sheldrick 1996
;
_exptl_crystal_colour black
_exptl_crystal_density_diffrn 2.984
_exptl_crystal_density_method 'not measured'
_exptl_crystal_description block
_exptl_crystal_F_000 2260
_exptl_crystal_size_max 0.25
_exptl_crystal_size_mid 0.18
_exptl_crystal_size_min 0.08
_refine_diff_density_max 1.247
_refine_diff_density_min -0.897
_refine_diff_density_rms 0.209
_refine_ls_extinction_method none
_refine_ls_goodness_of_fit_ref 1.053
_refine_ls_hydrogen_treatment mixed
_refine_ls_matrix_type full
_refine_ls_number_parameters 150
_refine_ls_number_reflns 3469
_refine_ls_number_restraints 0
_refine_ls_restrained_S_all 1.053
_refine_ls_R_factor_all 0.0643
_refine_ls_R_factor_gt 0.0501
_refine_ls_shift/su_max 0.000
_refine_ls_shift/su_mean 0.000
_refine_ls_structure_factor_coef Fsqd
_refine_ls_weighting_details 'calc w=1/[\s^2^(Fo^2^)+(0.0318P)^2^+27.0901P] where P=(Fo^2^+2Fc^2^)/3'
_refine_ls_weighting_scheme calc
_refine_ls_wR_factor_gt 0.1131
_refine_ls_wR_factor_ref 0.1194
_reflns_number_gt 2815
_reflns_number_total 3469
_reflns_threshold_expression >2sigma(I)
_cod_data_source_file b512036e.txt
_cod_data_source_block diedost
_cod_depositor_comments
;
The following automatic conversions were performed:
'_symmetry_cell_setting' value 'Monoclinic' changed to 'monoclinic'
according to '/home/saulius/struct/CIF-dictionaries/cif_core.dic'
dictionary named 'cif_core.dic' version 2.4.1 from 2010-06-29.

Automatic conversion script
Id: cif_fix_enum 1527 2010-12-29 10:47:43Z saulius 
;
_cod_original_cell_volume 2785.8(12)
_cod_original_sg_symbol_H-M C2/c
_cod_database_code 7203118

loop_
_symmetry_equiv_pos_as_xyz
'x, y, z'
'-x, y, -z+1/2'
'x+1/2, y+1/2, z'
'-x+1/2, y+1/2, -z+1/2'
'-x, -y, -z'
'x, -y, z-1/2'
'-x+1/2, -y+1/2, -z'
'x+1/2, -y+1/2, z-1/2'

loop_
_atom_site_label
_atom_site_type_symbol
_atom_site_fract_x
_atom_site_fract_y
_atom_site_fract_z
_atom_site_U_iso_or_equiv
_atom_site_adp_type
_atom_site_occupancy
_atom_site_symmetry_multiplicity
_atom_site_calc_flag
_atom_site_refinement_flags
_atom_site_disorder_assembly
_atom_site_disorder_group
I1 I 0.09363(2) 0.22782(8) 0.66044(4) 0.03750(16) Uani 1 1 d . . .
I2 I 0.074820(18) 0.20708(7) 0.37434(4) 0.03468(16) Uani 1 1 d . . .
Se1 Se 0.20496(3) 0.40737(11) 0.62607(6) 0.0318(2) Uani 1 1 d . . .
Se2 Se 0.18540(3) 0.40656(11) 0.38564(6) 0.0319(2) Uani 1 1 d . . .
S1 S 0.31326(7) 0.6001(3) 0.60321(15) 0.0329(4) Uani 1 1 d . . .
S2 S 0.29358(7) 0.5999(3) 0.37886(15) 0.0349(5) Uani 1 1 d . . .
O1 O 0.4033(2) 0.7315(8) 0.5859(5) 0.0392(14) Uani 1 1 d . . .
O2 O 0.3827(2) 0.7344(8) 0.3683(5) 0.0417(15) Uani 1 1 d . . .
C1 C 0.1434(3) 0.3200(10) 0.5627(6) 0.0260(15) Uani 1 1 d . . .
C2 C 0.1359(3) 0.3186(10) 0.4624(5) 0.0257(15) Uani 1 1 d . . .
C3 C 0.2288(3) 0.4704(10) 0.5018(5) 0.0277(15) Uani 1 1 d . . .
C4 C 0.2729(3) 0.5471(10) 0.4957(5) 0.0266(15) Uani 1 1 d . . .
C5 C 0.3595(3) 0.6783(11) 0.5328(6) 0.0333(18) Uani 1 1 d . . .
C6 C 0.3504(3) 0.6806(10) 0.4331(6) 0.0306(17) Uani 1 1 d . . .
C7 C 0.4392(4) 0.773(2) 0.5187(10) 0.107(7) Uani 1 1 d . . .
H7A H 0.4505 0.8876 0.5358 0.129 Uiso 1 1 calc R . .
H7B H 0.4677 0.6992 0.5359 0.129 Uiso 1 1 calc R . .
C8 C 0.4297(4) 0.768(2) 0.4198(10) 0.081(4) Uani 1 1 d . . .
H8A H 0.4524 0.6849 0.3962 0.097 Uiso 1 1 calc R . .
H8B H 0.4400 0.8775 0.3951 0.097 Uiso 1 1 calc R . .
Cl1 Cl 0.0000 0.9699(4) 0.2500 0.0393(7) Uani 1 2 d S . .

loop_
_atom_site_aniso_label
_atom_site_aniso_U_11
_atom_site_aniso_U_22
_atom_site_aniso_U_33
_atom_site_aniso_U_23
_atom_site_aniso_U_13
_atom_site_aniso_U_12
I1 0.0320(3) 0.0489(4) 0.0337(3) 0.0039(2) 0.0132(2) -0.0004(2)
I2 0.0221(2) 0.0486(4) 0.0327(3) -0.0007(2) -0.0004(2) -0.0018(2)
Se1 0.0265(4) 0.0454(5) 0.0236(4) 0.0000(3) 0.0029(3) -0.0038(3)
Se2 0.0257(4) 0.0466(5) 0.0236(4) 0.0012(3) 0.0042(3) -0.0043(3)
S1 0.0233(9) 0.0485(13) 0.0267(9) 0.0007(8) 0.0024(7) -0.0027(8)
S2 0.0250(9) 0.0521(13) 0.0276(10) -0.0010(8) 0.0032(8) -0.0029(9)
O1 0.021(3) 0.056(4) 0.040(3) -0.001(3) -0.005(2) -0.004(3)
O2 0.029(3) 0.062(4) 0.038(3) 0.000(3) 0.017(3) -0.010(3)
C1 0.019(3) 0.033(4) 0.028(4) 0.001(3) 0.011(3) 0.001(3)
C2 0.024(3) 0.032(4) 0.022(3) 0.003(3) 0.003(3) -0.001(3)
C3 0.026(4) 0.035(4) 0.023(3) 0.000(3) 0.004(3) 0.004(3)
C4 0.022(3) 0.033(4) 0.025(4) 0.002(3) 0.007(3) 0.002(3)
C5 0.025(4) 0.049(5) 0.027(4) 0.002(3) 0.006(3) 0.005(3)
C6 0.022(3) 0.038(5) 0.032(4) 0.001(3) 0.003(3) -0.003(3)
C7 0.035(6) 0.23(2) 0.056(8) 0.025(10) 0.004(6) -0.052(9)
C8 0.038(6) 0.139(13) 0.070(8) -0.009(8) 0.025(6) -0.032(7)
Cl1 0.0221(12) 0.0588(19) 0.0365(15) 0.000 0.0008(11) 0.000

loop_
_atom_type_symbol
_atom_type_description
_atom_type_scat_dispersion_real
_atom_type_scat_dispersion_imag
_atom_type_scat_source
C C 0.0033 0.0016 'International Tables Vol C Tables 4.2.6.8 and 6.1.1.4'
H H 0.0000 0.0000 'International Tables Vol C Tables 4.2.6.8 and 6.1.1.4'
O O 0.0106 0.0060 'International Tables Vol C Tables 4.2.6.8 and 6.1.1.4'
S S 0.1246 0.1234 'International Tables Vol C Tables 4.2.6.8 and 6.1.1.4'
Cl Cl 0.1484 0.1585 'International Tables Vol C Tables 4.2.6.8 and 6.1.1.4'
Se Se -0.0929 2.2259 'International Tables Vol C Tables 4.2.6.8 and 6.1.1.4'
I I -0.4742 1.8119 'International Tables Vol C Tables 4.2.6.8 and 6.1.1.4'

loop_
_geom_angle_atom_site_label_1
_geom_angle_atom_site_label_2
_geom_angle_atom_site_label_3
_geom_angle
_geom_angle_site_symmetry_1
_geom_angle_site_symmetry_3
_geom_angle_publ_flag
C3 Se1 C1 93.8(3) . . ?
C2 Se2 C3 93.7(3) . . ?
C5 S1 C4 93.6(4) . . ?
C6 S2 C4 93.8(4) . . ?
C5 O1 C7 110.5(7) . . ?
C6 O2 C8 110.9(7) . . ?
C2 C1 Se1 118.7(5) . . ?
C2 C1 I1 125.6(6) . . ?
Se1 C1 I1 115.7(4) . . ?
C1 C2 Se2 119.8(6) . . ?
C1 C2 I2 126.1(5) . . ?
Se2 C2 I2 113.9(3) . . ?
C4 C3 Se1 123.5(6) . . ?
C4 C3 Se2 122.7(6) . . ?
Se1 C3 Se2 113.8(4) . . ?
C3 C4 S1 122.3(6) . . ?
C3 C4 S2 121.7(6) . . ?
S1 C4 S2 116.0(4) . . ?
C6 C5 O1 124.7(7) . . ?
C6 C5 S1 118.3(6) . . ?
O1 C5 S1 117.0(6) . . ?
C5 C6 O2 125.2(7) . . ?
C5 C6 S2 118.3(6) . . ?
O2 C6 S2 116.4(6) . . ?
C8 C7 O1 123.3(10) . . ?
C8 C7 H7A 106.5 . . ?
O1 C7 H7A 106.5 . . ?
C8 C7 H7B 106.5 . . ?
O1 C7 H7B 106.5 . . ?
H7A C7 H7B 106.5 . . ?
C7 C8 O2 124.5(9) . . ?
C7 C8 H8A 106.2 . . ?
O2 C8 H8A 106.2 . . ?
C7 C8 H8B 106.2 . . ?
O2 C8 H8B 106.2 . . ?
H8A C8 H8B 106.4 . . ?

loop_
_geom_bond_atom_site_label_1
_geom_bond_atom_site_label_2
_geom_bond_distance
_geom_bond_site_symmetry_2
_geom_bond_publ_flag
I1 C1 2.086(7) . ?
I2 C2 2.103(7) . ?
Se1 C3 1.894(7) . ?
Se1 C1 1.901(7) . ?
Se2 C2 1.887(7) . ?
Se2 C3 1.898(8) . ?
S1 C5 1.741(8) . ?
S1 C4 1.749(8) . ?
S2 C6 1.736(8) . ?
S2 C4 1.749(7) . ?
O1 C5 1.371(10) . ?
O1 C7 1.415(12) . ?
O2 C6 1.351(9) . ?
O2 C8 1.395(13) . ?
C1 C2 1.324(10) . ?
C3 C4 1.339(10) . ?
C5 C6 1.320(11) . ?
C7 C8 1.311(18) . ?
C7 H7A 0.9700 . ?
C7 H7B 0.9700 . ?
C8 H8A 0.9700 . ?
C8 H8B 0.9700 . ?
